data_2230785
loop_
_publ_author_name
'Fun, Hoong-Kun'
'Quah, Ching Kheng'
'Garudachari, B.'
'Isloor, Arun M.'
'Satyanarayan, M. N.'

_publ_section_title
;
 2-(4-Bromophenyl)-2-oxoethyl 2-methoxybenzoate
;
_journal_coeditor_code LH5263
_journal_issue 7
_journal_name_full 'Acta Crystallographica Section E'
_journal_page_first o1724
_journal_paper_doi 10.1107/S1600536811023002
_journal_volume 67
_journal_year 2011
_chemical_formula_iupac 'C16 H13 Br O4'
_chemical_formula_moiety 'C16 H13 Br O4'
_chemical_formula_sum 'C16 H13 Br O4'
_chemical_formula_weight 349.17
_chemical_name_systematic
;
2-(4-Bromophenyl)-2-oxoethyl 2-methoxybenzoate
;
_space_group_IT_number 61
_symmetry_cell_setting orthorhombic
_symmetry_space_group_name_Hall '-P 2ac 2ab'
_symmetry_space_group_name_H-M 'P b c a'
_atom_sites_solution_hydrogens geom
_atom_sites_solution_primary direct
_atom_sites_solution_secondary difmap
_audit_creation_method SHELXL-97
_cell_angle_alpha 90.00
_cell_angle_beta 90.00
_cell_angle_gamma 90.00
_cell_formula_units_Z 8
_cell_length_a 7.8424(5)
_cell_length_b 14.6799(9)
_cell_length_c 25.7677(14)
_cell_measurement_reflns_used 3938
_cell_measurement_temperature 296(2)
_cell_measurement_theta_max 26.49
_cell_measurement_theta_min 2.78
_cell_volume 2966.5(3)
_computing_cell_refinement 'SAINT (Bruker, 2009)'
_computing_data_collection 'APEX2 (Bruker, 2009)'
_computing_data_reduction 'SAINT (Bruker, 2009)'
_computing_molecular_graphics 'SHELXTL (Sheldrick, 2008)'
_computing_publication_material 'SHELXTL (Sheldrick, 2008) and PLATON (Spek, 2009)'
_computing_structure_refinement 'SHELXTL (Sheldrick, 2008)'
_computing_structure_solution 'SHELXTL (Sheldrick, 2008)'
_diffrn_ambient_temperature 296(2)
_diffrn_measured_fraction_theta_full 0.997
_diffrn_measured_fraction_theta_max 0.997
_diffrn_measurement_device_type
;
Bruker SMART APEXII DUO CCD area-detector
;
_diffrn_measurement_method '\f and \w'
_diffrn_radiation_monochromator graphite
_diffrn_radiation_source 'fine-focus sealed tube'
_diffrn_radiation_type MoK\a
_diffrn_radiation_wavelength 0.71073
_diffrn_reflns_av_R_equivalents 0.0353
_diffrn_reflns_av_sigmaI/netI 0.0321
_diffrn_reflns_limit_h_max 11
_diffrn_reflns_limit_h_min -11
_diffrn_reflns_limit_k_max 14
_diffrn_reflns_limit_k_min -21
_diffrn_reflns_limit_l_max 37
_diffrn_reflns_limit_l_min -37
_diffrn_reflns_number 19358
_diffrn_reflns_theta_full 31.04
_diffrn_reflns_theta_max 31.04
_diffrn_reflns_theta_min 2.78
_diffrn_standards_number 0
_exptl_absorpt_coefficient_mu 2.784
_exptl_absorpt_correction_T_max 0.7330
_exptl_absorpt_correction_T_min 0.3057
_exptl_absorpt_correction_type multi-scan
_exptl_absorpt_process_details '(<i>SADABS</i>; Bruker, 2009)'
_exptl_crystal_colour colourless
_exptl_crystal_density_diffrn 1.564
_exptl_crystal_density_method 'not measured'
_exptl_crystal_description needle
_exptl_crystal_F_000 1408
_exptl_crystal_size_max 0.558
_exptl_crystal_size_mid 0.249
_exptl_crystal_size_min 0.119
_refine_diff_density_max 0.507
_refine_diff_density_min -0.543
_refine_ls_extinction_method none
_refine_ls_goodness_of_fit_ref 1.003
_refine_ls_hydrogen_treatment constr
_refine_ls_matrix_type full
_refine_ls_number_parameters 190
_refine_ls_number_reflns 4731
_refine_ls_number_restraints 0
_refine_ls_restrained_S_all 1.003
_refine_ls_R_factor_all 0.0747
_refine_ls_R_factor_gt 0.0368
_refine_ls_shift/su_max 0.001
_refine_ls_shift/su_mean 0.000
_refine_ls_structure_factor_coef Fsqd
_refine_ls_weighting_details 'calc w=1/[\s^2^(Fo^2^)+(0.0329P)^2^+1.2401P] where P=(Fo^2^+2Fc^2^)/3'
_refine_ls_weighting_scheme calc
_refine_ls_wR_factor_gt 0.0806
_refine_ls_wR_factor_ref 0.0946
_reflns_number_gt 2916
_reflns_number_total 4731
_reflns_threshold_expression I>2\s(I)
_cod_data_source_file lh5263.cif
_cod_data_source_block I
_cod_database_code 2230785
_cod_database_fobs_code 2230785

loop_
_symmetry_equiv_pos_as_xyz
'x, y, z'
'-x+1/2, -y, z+1/2'
'-x, y+1/2, -z+1/2'
'x+1/2, -y+1/2, -z'
'-x, -y, -z'
'x-1/2, y, -z-1/2'
'x, -y-1/2, z-1/2'
'-x-1/2, y-1/2, z'

loop_
_atom_site_type_symbol
_atom_site_label
_atom_site_fract_x
_atom_site_fract_y
_atom_site_fract_z
_atom_site_U_iso_or_equiv
_atom_site_adp_type
_atom_site_calc_flag
_atom_site_refinement_flags
_atom_site_occupancy
_atom_site_symmetry_multiplicity
_atom_site_disorder_assembly
_atom_site_disorder_group
Br Br1 1.19995(4) 0.063553(17) 0.603716(11) 0.07024(11) Uani d . 1 1 . .
O O1 0.4583(2) 0.13020(14) 0.46925(7) 0.0717(5) Uani d . 1 1 . .
O O2 0.4899(2) 0.19606(9) 0.37415(6) 0.0579(4) Uani d . 1 1 . .
O O3 0.4628(2) 0.04790(10) 0.35626(6) 0.0604(4) Uani d . 1 1 . .
O O4 0.19571(19) 0.00663(10) 0.29651(6) 0.0544(4) Uani d . 1 1 . .
C C1 0.9183(3) 0.14467(14) 0.47702(8) 0.0488(5) Uani d . 1 1 . .
H H1A 0.9406 0.1695 0.4445 0.059 Uiso calc R 1 1 . .
C C2 1.0517(3) 0.12695(15) 0.51036(8) 0.0517(5) Uani d . 1 1 . .
H H2A 1.1635 0.1396 0.5007 0.062 Uiso calc R 1 1 . .
C C3 1.0158(3) 0.09006(13) 0.55825(8) 0.0487(5) Uani d . 1 1 . .
C C4 0.8516(3) 0.07055(14) 0.57344(8) 0.0538(5) Uani d . 1 1 . .
H H4A 0.8302 0.0457 0.6060 0.065 Uiso calc R 1 1 . .
C C5 0.7199(3) 0.08825(15) 0.53991(8) 0.0504(5) Uani d . 1 1 . .
H H5A 0.6087 0.0749 0.5498 0.060 Uiso calc R 1 1 . .
C C6 0.7504(3) 0.12584(13) 0.49133(7) 0.0428(4) Uani d . 1 1 . .
C C7 0.6034(3) 0.14284(14) 0.45588(8) 0.0470(4) Uani d . 1 1 . .
C C8 0.6423(3) 0.17663(14) 0.40202(8) 0.0496(5) Uani d . 1 1 . .
H H8A 0.7113 0.2313 0.4042 0.059 Uiso calc R 1 1 . .
H H8B 0.7073 0.1308 0.3835 0.059 Uiso calc R 1 1 . .
C C9 0.4043(3) 0.12319(13) 0.35557(7) 0.0444(4) Uani d . 1 1 . .
C C10 0.2356(3) 0.15108(13) 0.33476(7) 0.0420(4) Uani d . 1 1 . .
C C11 0.1753(3) 0.23898(15) 0.34381(8) 0.0540(5) Uani d . 1 1 . .
H H11A 0.2411 0.2790 0.3633 0.065 Uiso calc R 1 1 . .
C C12 0.0207(3) 0.26793(17) 0.32457(9) 0.0654(6) Uani d . 1 1 . .
H H12A -0.0176 0.3268 0.3311 0.078 Uiso calc R 1 1 . .
C C13 -0.0762(3) 0.20873(18) 0.29561(9) 0.0643(6) Uani d . 1 1 . .
H H13A -0.1803 0.2280 0.2823 0.077 Uiso calc R 1 1 . .
C C14 -0.0216(3) 0.12187(16) 0.28619(8) 0.0551(5) Uani d . 1 1 . .
H H14A -0.0894 0.0827 0.2668 0.066 Uiso calc R 1 1 . .
C C15 0.1337(3) 0.09149(13) 0.30522(7) 0.0442(4) Uani d . 1 1 . .
C C16 0.0967(4) -0.05475(17) 0.26574(11) 0.0735(7) Uani d . 1 1 . .
H H16A 0.1556 -0.1118 0.2627 0.110 Uiso calc R 1 1 . .
H H16B 0.0799 -0.0292 0.2318 0.110 Uiso calc R 1 1 . .
H H16C -0.0120 -0.0644 0.2820 0.110 Uiso calc R 1 1 . .

loop_
_atom_site_aniso_label
_atom_site_aniso_U_11
_atom_site_aniso_U_22
_atom_site_aniso_U_33
_atom_site_aniso_U_12
_atom_site_aniso_U_13
_atom_site_aniso_U_23
Br1 0.07526(19) 0.05554(15) 0.07991(18) 0.00639(12) -0.03345(13) -0.00558(11)
O1 0.0385(8) 0.1055(14) 0.0713(10) -0.0059(9) 0.0015(8) -0.0039(10)
O2 0.0574(9) 0.0434(8) 0.0729(9) -0.0015(7) -0.0214(8) 0.0012(7)
O3 0.0584(9) 0.0481(8) 0.0746(10) 0.0109(7) -0.0218(8) -0.0110(7)
O4 0.0577(9) 0.0459(7) 0.0595(8) -0.0012(7) -0.0141(7) -0.0071(6)
C1 0.0433(11) 0.0560(11) 0.0472(10) -0.0059(10) 0.0009(9) -0.0014(9)
C2 0.0372(10) 0.0562(12) 0.0617(12) -0.0049(9) -0.0018(9) -0.0084(10)
C3 0.0535(12) 0.0381(9) 0.0544(11) 0.0025(9) -0.0136(10) -0.0098(8)
C4 0.0634(14) 0.0506(11) 0.0474(10) -0.0032(11) -0.0006(10) -0.0014(9)
C5 0.0430(11) 0.0542(11) 0.0540(11) -0.0053(10) 0.0062(9) -0.0046(9)
C6 0.0381(9) 0.0421(10) 0.0481(10) -0.0023(8) 0.0013(8) -0.0093(8)
C7 0.0398(11) 0.0466(10) 0.0547(11) -0.0035(9) -0.0017(9) -0.0102(8)
C8 0.0444(11) 0.0434(10) 0.0608(12) -0.0064(9) -0.0111(9) 0.0010(9)
C9 0.0505(12) 0.0430(10) 0.0398(9) 0.0012(9) -0.0048(8) -0.0011(8)
C10 0.0453(10) 0.0437(9) 0.0371(8) 0.0042(8) -0.0024(8) 0.0010(7)
C11 0.0603(14) 0.0510(11) 0.0508(11) 0.0078(10) -0.0030(10) -0.0057(9)
C12 0.0679(15) 0.0613(14) 0.0671(14) 0.0228(13) -0.0041(12) -0.0009(11)
C13 0.0505(13) 0.0780(16) 0.0646(13) 0.0163(12) -0.0071(11) 0.0099(12)
C14 0.0486(12) 0.0654(14) 0.0513(11) -0.0005(11) -0.0093(10) 0.0052(10)
C15 0.0475(11) 0.0490(10) 0.0362(8) 0.0017(9) 0.0003(8) 0.0040(7)
C16 0.0819(18) 0.0597(14) 0.0788(16) -0.0071(13) -0.0264(15) -0.0160(11)

loop_
_atom_type_symbol
_atom_type_description
_atom_type_scat_dispersion_real
_atom_type_scat_dispersion_imag
_atom_type_scat_source
C C 0.0033 0.0016 'International Tables Vol C Tables 4.2.6.8 and 6.1.1.4'
H H 0.0000 0.0000 'International Tables Vol C Tables 4.2.6.8 and 6.1.1.4'
O O 0.0106 0.0060 'International Tables Vol C Tables 4.2.6.8 and 6.1.1.4'
Br Br -0.2901 2.4595 'International Tables Vol C Tables 4.2.6.8 and 6.1.1.4'

loop_
_geom_angle_atom_site_label_1
_geom_angle_atom_site_label_2
_geom_angle_atom_site_label_3
_geom_angle_site_symmetry_1
_geom_angle_site_symmetry_3
_geom_angle
_geom_angle_publ_flag
C9 O2 C8 . . 115.94(15) ?
C15 O4 C16 . . 118.42(17) ?
C2 C1 C6 . . 120.95(19) ?
C2 C1 H1A . . 119.5 ?
C6 C1 H1A . . 119.5 ?
C3 C2 C1 . . 118.55(19) ?
C3 C2 H2A . . 120.7 ?
C1 C2 H2A . . 120.7 ?
C4 C3 C2 . . 121.9(2) ?
C4 C3 Br1 . . 119.56(16) ?
C2 C3 Br1 . . 118.56(17) ?
C5 C4 C3 . . 119.1(2) ?
C5 C4 H4A . . 120.5 ?
C3 C4 H4A . . 120.5 ?
C4 C5 C6 . . 120.9(2) ?
C4 C5 H5A . . 119.5 ?
C6 C5 H5A . . 119.5 ?
C5 C6 C1 . . 118.64(19) ?
C5 C6 C7 . . 119.04(18) ?
C1 C6 C7 . . 122.30(18) ?
O1 C7 C6 . . 121.99(19) ?
O1 C7 C8 . . 120.4(2) ?
C6 C7 C8 . . 117.61(18) ?
O2 C8 C7 . . 111.19(18) ?
O2 C8 H8A . . 109.4 ?
C7 C8 H8A . . 109.4 ?
O2 C8 H8B . . 109.4 ?
C7 C8 H8B . . 109.4 ?
H8A C8 H8B . . 108.0 ?
O3 C9 O2 . . 122.39(19) ?
O3 C9 C10 . . 126.97(18) ?
O2 C9 C10 . . 110.63(16) ?
C11 C10 C15 . . 118.24(19) ?
C11 C10 C9 . . 119.80(18) ?
C15 C10 C9 . . 121.96(17) ?
C12 C11 C10 . . 121.6(2) ?
C12 C11 H11A . . 119.2 ?
C10 C11 H11A . . 119.2 ?
C13 C12 C11 . . 119.2(2) ?
C13 C12 H12A . . 120.4 ?
C11 C12 H12A . . 120.4 ?
C14 C13 C12 . . 120.8(2) ?
C14 C13 H13A . . 119.6 ?
C12 C13 H13A . . 119.6 ?
C13 C14 C15 . . 120.8(2) ?
C13 C14 H14A . . 119.6 ?
C15 C14 H14A . . 119.6 ?
O4 C15 C14 . . 123.50(19) ?
O4 C15 C10 . . 117.17(17) ?
C14 C15 C10 . . 119.32(19) ?
O4 C16 H16A . . 109.5 ?
O4 C16 H16B . . 109.5 ?
H16A C16 H16B . . 109.5 ?
O4 C16 H16C . . 109.5 ?
H16A C16 H16C . . 109.5 ?
H16B C16 H16C . . 109.5 ?

loop_
_geom_bond_atom_site_label_1
_geom_bond_atom_site_label_2
_geom_bond_site_symmetry_2
_geom_bond_distance
_geom_bond_publ_flag
Br1 C3 . 1.900(2) ?
O1 C7 . 1.203(3) ?
O2 C9 . 1.351(2) ?
O2 C8 . 1.423(2) ?
O3 C9 . 1.197(2) ?
O4 C15 . 1.356(2) ?
O4 C16 . 1.430(3) ?
C1 C2 . 1.378(3) ?
C1 C6 . 1.395(3) ?
C1 H1A . 0.9300 ?
C2 C3 . 1.377(3) ?
C2 H2A . 0.9300 ?
C3 C4 . 1.376(3) ?
C4 C5 . 1.371(3) ?
C4 H4A . 0.9300 ?
C5 C6 . 1.389(3) ?
C5 H5A . 0.9300 ?
C6 C7 . 1.492(3) ?
C7 C8 . 1.505(3) ?
C8 H8A . 0.9700 ?
C8 H8B . 0.9700 ?
C9 C10 . 1.485(3) ?
C10 C11 . 1.394(3) ?
C10 C15 . 1.408(3) ?
C11 C12 . 1.377(3) ?
C11 H11A . 0.9300 ?
C12 C13 . 1.375(3) ?
C12 H12A . 0.9300 ?
C13 C14 . 1.367(3) ?
C13 H13A . 0.9300 ?
C14 C15 . 1.386(3) ?
C14 H14A . 0.9300 ?
C16 H16A . 0.9600 ?
C16 H16B . 0.9600 ?
C16 H16C . 0.9600 ?

loop_
_geom_hbond_atom_site_label_D
_geom_hbond_atom_site_label_H
_geom_hbond_atom_site_label_A
_geom_hbond_site_symmetry_A
_geom_hbond_distance_DH
_geom_hbond_distance_HA
_geom_hbond_distance_DA
_geom_hbond_angle_DHA
_geom_hbond_publ_flag
C2 H2A O1 1_655 0.93 2.45 3.360(3) 165 yes

loop_
_geom_torsion_atom_site_label_1
_geom_torsion_atom_site_label_2
_geom_torsion_atom_site_label_3
_geom_torsion_atom_site_label_4
_geom_torsion_site_symmetry_1
_geom_torsion_site_symmetry_2
_geom_torsion_site_symmetry_3
_geom_torsion_site_symmetry_4
_geom_torsion
_geom_torsion_publ_flag
C6 C1 C2 C3 . . . . 0.1(3) ?
C1 C2 C3 C4 . . . . 0.1(3) ?
C1 C2 C3 Br1 . . . . 178.86(15) ?
C2 C3 C4 C5 . . . . 0.1(3) ?
Br1 C3 C4 C5 . . . . -178.69(15) ?
C3 C4 C5 C6 . . . . -0.4(3) ?
C4 C5 C6 C1 . . . . 0.5(3) ?
C4 C5 C6 C7 . . . . 179.23(18) ?
C2 C1 C6 C5 . . . . -0.4(3) ?
C2 C1 C6 C7 . . . . -179.03(19) ?
C5 C6 C7 O1 . . . . 4.6(3) ?
C1 C6 C7 O1 . . . . -176.7(2) ?
C5 C6 C7 C8 . . . . -175.25(18) ?
C1 C6 C7 C8 . . . . 3.4(3) ?
C9 O2 C8 C7 . . . . -76.7(2) ?
O1 C7 C8 O2 . . . . 4.4(3) ?
C6 C7 C8 O2 . . . . -175.70(16) ?
C8 O2 C9 O3 . . . . -9.5(3) ?
C8 O2 C9 C10 . . . . 171.08(17) ?
O3 C9 C10 C11 . . . . 170.4(2) ?
O2 C9 C10 C11 . . . . -10.3(3) ?
O3 C9 C10 C15 . . . . -10.5(3) ?
O2 C9 C10 C15 . . . . 168.90(17) ?
C15 C10 C11 C12 . . . . -0.2(3) ?
C9 C10 C11 C12 . . . . 179.0(2) ?
C10 C11 C12 C13 . . . . -0.2(3) ?
C11 C12 C13 C14 . . . . 0.5(4) ?
C12 C13 C14 C15 . . . . -0.6(4) ?
C16 O4 C15 C14 . . . . 0.5(3) ?
C16 O4 C15 C10 . . . . -178.7(2) ?
C13 C14 C15 O4 . . . . -179.0(2) ?
C13 C14 C15 C10 . . . . 0.2(3) ?
C11 C10 C15 O4 . . . . 179.39(17) ?
C9 C10 C15 O4 . . . . 0.2(3) ?
C11 C10 C15 C14 . . . . 0.1(3) ?
C9 C10 C15 C14 . . . . -179.03(18) ?

loop_
_cod_related_entry_id
_cod_related_entry_database
_cod_related_entry_code
1 ChemSpider 1760877
